data_9000453
loop_
_publ_author_name
'Pozas, J. M. M.'
'Rossi, G.'
'Tazzoli, V.'

_publ_section_title
;
 Re-examination and crystal structure analysis of litidionite
;
_journal_name_full 'American Mineralogist'
_journal_page_first 471
_journal_page_last 474
_journal_volume 60
_journal_year 1975
_chemical_formula_sum 'Cu K Na O10 Si4'
_chemical_name_mineral Lithidionite
_space_group_IT_number 2
_symmetry_space_group_name_Hall '-P 1'
_symmetry_space_group_name_H-M 'P -1'
_cell_angle_alpha 114.1
_cell_angle_beta 99.5
_cell_angle_gamma 105.6
_cell_length_a 9.800
_cell_length_b 8.010
_cell_length_c 6.970
_cell_formula_units_Z 2
_cell_volume 456.932
_database_code_amcsd 0000464
_exptl_crystal_density_diffrn 2.893
_cod_original_formula_sum 'K Na Cu Si4 O10'
_cod_database_code 9000453

loop_
_space_group_symop_operation_xyz
x,y,z
-x,-y,-z

loop_
_atom_site_aniso_label
_atom_site_aniso_U_11
_atom_site_aniso_U_22
_atom_site_aniso_U_33
_atom_site_aniso_U_12
_atom_site_aniso_U_13
_atom_site_aniso_U_23
K 0.02175 0.01264 0.02259 0.00434 0.00683 0.00642
Na 0.01816 0.02433 0.01492 0.00441 0.00743 0.00875
Cu 0.00727 0.01126 0.00838 0.00174 0.00195 0.00548
Si1 0.00624 0.01088 0.00924 0.00335 0.00352 0.00573
Si2 0.01172 0.00817 0.00565 0.00273 0.00320 0.00400
Si3 0.00895 0.00732 0.00696 0.00380 0.00317 0.00326
Si4 0.01214 0.00876 0.00616 0.00221 0.00353 0.00470
O1 0.01357 0.01854 0.00972 -0.00075 0.00054 0.00665
O2 0.01583 0.01342 0.01425 0.00920 0.00448 0.00796
O3 0.01516 0.01299 0.01350 0.00260 0.00435 0.00360
O4 0.00724 0.01395 0.03215 0.00462 -0.00027 0.00496
O5 0.01718 0.01497 0.01884 0.00343 0.00898 0.00829
O6 0.01506 0.01925 0.00946 0.00069 0.00152 0.00904
O7 0.01189 0.02184 0.01269 -0.00001 0.00247 0.00966
O8 0.03738 0.01914 0.01060 0.01422 0.00696 0.00548
O9 0.02274 0.02214 0.01336 0.01294 0.00929 0.01277
O10 0.03418 0.01620 0.02704 0.01565 0.02069 0.01687

loop_
_atom_site_label
_atom_site_fract_x
_atom_site_fract_y
_atom_site_fract_z
_atom_site_U_iso_or_equiv
K 0.00380 0.20330 0.33480 0.02001
Na 0.40900 0.12950 0.66330 0.01988
Cu 0.41220 0.12870 0.16240 0.00937
Si1 0.85930 0.17420 0.81190 0.00823
Si2 0.72220 0.35450 0.56640 0.00836
Si3 0.21100 0.28770 0.95820 0.00747
Si4 0.72560 0.38250 0.15570 0.00861
O1 0.56820 0.20720 0.03230 0.01583
O2 0.27160 0.11610 0.91660 0.01317
O3 0.85350 0.33200 0.04520 0.01545
O4 0.03020 0.18510 0.85490 0.02077
O5 0.25210 0.04320 0.28030 0.01697
O6 0.79430 0.43140 0.41020 0.01520
O7 0.55610 0.20170 0.44590 0.01646
O8 0.25620 0.44710 0.21550 0.02229
O9 0.83310 0.25350 0.63230 0.01646
O10 0.27160 0.40720 0.82860 0.02039

loop_
_cod_related_entry_id
_cod_related_entry_database
_cod_related_entry_code
1 AMCSD 0000464
